data_4076771
loop_
_publ_author_name
'Blackwell, James M.'
'Piers, Warren E.'
'Parvez, Masood'
'McDonald, Robert'

_publ_section_title
;
 Solution and Solid-State Characteristics of Imine Adducts with
 Tris(pentafluorophenyl)borane
;
_journal_issue 7
_journal_name_full Organometallics
_journal_page_first 1400
_journal_paper_doi 10.1021/om011086n
_journal_volume 21
_journal_year 2002
_chemical_formula_sum 'C31 H19 B F15 N'
_chemical_formula_weight 701.28
_chemical_name_systematic
; 
 ? 
;
_space_group_IT_number 14
_symmetry_cell_setting monoclinic
_symmetry_space_group_name_Hall '-P 2yn'
_symmetry_space_group_name_H-M 'P 1 21/n 1'
_atom_sites_solution_hydrogens geom
_atom_sites_solution_primary direct
_atom_sites_solution_secondary difmap
_audit_creation_method SHELXL-97
_cell_angle_alpha 90.00
_cell_angle_beta 104.1531(17)
_cell_angle_gamma 90.00
_cell_formula_units_Z 4
_cell_length_a 16.5297(15)
_cell_length_b 9.8869(9)
_cell_length_c 18.0700(16)
_cell_measurement_reflns_used 4839
_cell_measurement_temperature 193(2)
_cell_volume 2863.5(4)
_computing_cell_refinement 'Bruker SMART'
_computing_data_collection 'Bruker SMART'
_computing_data_reduction 'Bruker SHELXTL'
_computing_molecular_graphics 'Bruker SHELXTL'
_computing_publication_material 'Bruker SHELXTL'
_computing_structure_refinement 'SHELXL-97 (Sheldrick, 1997)'
_computing_structure_solution 'SHELXS-97 (Sheldrick, 1990)'
_diffrn_ambient_temperature 193(2)
_diffrn_measured_fraction_theta_full 0.996
_diffrn_measured_fraction_theta_max 0.996
_diffrn_measurement_device_type 'CCD area detector'
_diffrn_measurement_method 'phi and omega scans'
_diffrn_radiation_monochromator graphite
_diffrn_radiation_source 'fine-focus rotating anode'
_diffrn_radiation_type MoK\a
_diffrn_radiation_wavelength 0.71073
_diffrn_reflns_av_R_equivalents 0.0365
_diffrn_reflns_av_sigmaI/netI 0.0341
_diffrn_reflns_limit_h_max 20
_diffrn_reflns_limit_h_min -19
_diffrn_reflns_limit_k_max 9
_diffrn_reflns_limit_k_min -12
_diffrn_reflns_limit_l_max 22
_diffrn_reflns_limit_l_min -20
_diffrn_reflns_number 14351
_diffrn_reflns_theta_full 26.41
_diffrn_reflns_theta_max 26.41
_diffrn_reflns_theta_min 1.50
_exptl_absorpt_coefficient_mu 0.163
_exptl_absorpt_correction_T_max 0.9482
_exptl_absorpt_correction_T_min 0.9071
_exptl_absorpt_correction_type SADABS
_exptl_crystal_colour colorless
_exptl_crystal_density_diffrn 1.627
_exptl_crystal_density_method 'not measured'
_exptl_crystal_description prism
_exptl_crystal_F_000 1408
_exptl_crystal_size_max 0.61
_exptl_crystal_size_mid 0.34
_exptl_crystal_size_min 0.33
_refine_diff_density_max 0.231
_refine_diff_density_min -0.211
_refine_diff_density_rms 0.043
_refine_ls_extinction_method none
_refine_ls_goodness_of_fit_ref 1.031
_refine_ls_hydrogen_treatment mixed
_refine_ls_matrix_type full
_refine_ls_number_parameters 433
_refine_ls_number_reflns 5877
_refine_ls_number_restraints 0
_refine_ls_restrained_S_all 1.031
_refine_ls_R_factor_all 0.0434
_refine_ls_R_factor_gt 0.0340
_refine_ls_shift/su_max 0.003
_refine_ls_shift/su_mean 0.001
_refine_ls_structure_factor_coef Fsqd
_refine_ls_weighting_details 'calc w=1/[\s^2^(Fo^2^)+(0.0395P)^2^+0.8827P] where P=(Fo^2^+2Fc^2^)/3'
_refine_ls_weighting_scheme calc
_refine_ls_wR_factor_gt 0.0852
_refine_ls_wR_factor_ref 0.0908
_reflns_number_gt 4822
_reflns_number_total 5877
_reflns_threshold_expression >2sigma(I)
_cod_data_source_file om011086n.cif
_cod_data_source_block cal0048_(Compound_5)
_cod_depositor_comments
;
The following automatic conversions were performed:

'_symmetry_cell_setting' value 'Monoclinic' changed to 'monoclinic'
according to /home/saulius/struct/CIF-dictionaries/cif_core.dic
dictionary named 'cif_core.dic' version 2.4.1 from 2010-06-29.

Automatic conversion script
Id: cif_fix_values 1715 2011-07-08 13:25:40Z adriana 
;
_cod_original_sg_symbol_H-M P2(1)/n
_cod_database_code 4076771

loop_
_symmetry_equiv_pos_as_xyz
'x, y, z'
'-x+1/2, y+1/2, -z+1/2'
'-x, -y, -z'
'x-1/2, -y-1/2, z-1/2'

loop_
_atom_site_label
_atom_site_type_symbol
_atom_site_fract_x
_atom_site_fract_y
_atom_site_fract_z
_atom_site_U_iso_or_equiv
_atom_site_adp_type
_atom_site_occupancy
_atom_site_symmetry_multiplicity
_atom_site_calc_flag
_atom_site_refinement_flags
F22 F -0.07608(5) 0.03444(9) 0.16164(5) 0.0384(2) Uani 1 1 d .
F23 F -0.04907(6) 0.16281(9) 0.04217(5) 0.0423(2) Uani 1 1 d .
F24 F 0.10259(6) 0.15212(10) 0.00762(5) 0.0458(2) Uani 1 1 d .
F25 F 0.22709(6) 0.00009(10) 0.09679(6) 0.0417(2) Uani 1 1 d .
F26 F 0.20129(5) -0.13766(9) 0.21433(5) 0.0339(2) Uani 1 1 d .
F32 F -0.00449(6) -0.02840(10) 0.41622(5) 0.0442(2) Uani 1 1 d .
F33 F -0.15859(7) -0.04145(12) 0.43252(7) 0.0627(3) Uani 1 1 d .
F34 F -0.28250(6) -0.15738(13) 0.32397(8) 0.0700(4) Uani 1 1 d .
F35 F -0.24577(6) -0.26870(13) 0.19802(6) 0.0573(3) Uani 1 1 d .
F36 F -0.09330(5) -0.24464(9) 0.17518(5) 0.0370(2) Uani 1 1 d .
F42 F 0.23128(5) -0.20774(9) 0.38172(5) 0.0340(2) Uani 1 1 d .
F43 F 0.32802(5) -0.04139(10) 0.47623(5) 0.0419(2) Uani 1 1 d .
F44 F 0.28580(6) 0.22442(11) 0.48515(6) 0.0524(3) Uani 1 1 d .
F45 F 0.13674(6) 0.31535(10) 0.39619(6) 0.0478(3) Uani 1 1 d .
F46 F 0.03347(5) 0.14686(9) 0.30473(5) 0.0357(2) Uani 1 1 d .
N N -0.01314(7) -0.47085(12) 0.29578(7) 0.0295(3) Uani 1 1 d .
H1N H -0.0501 -0.5312 0.2732 0.035 Uiso 1 1 calc R
C1 C 0.03133(8) -0.41394(14) 0.25388(8) 0.0253(3) Uani 1 1 d .
C2 C 0.08795(8) -0.30162(14) 0.28563(8) 0.0254(3) Uani 1 1 d .
H2A H 0.1364 -0.3078 0.2626 0.030 Uiso 1 1 calc R
H2B H 0.1093 -0.3198 0.3408 0.030 Uiso 1 1 calc R
C3 C 0.03077(8) -0.48091(14) 0.17741(8) 0.0276(3) Uani 1 1 d .
C4 C 0.10484(10) -0.58171(16) 0.19615(9) 0.0374(3) Uani 1 1 d .
H4A H 0.1086 -0.6293 0.1495 0.045 Uiso 1 1 calc R
H4B H 0.0959 -0.6475 0.2340 0.045 Uiso 1 1 calc R
H4C H 0.1568 -0.5321 0.2168 0.045 Uiso 1 1 calc R
C5 C 0.04552(10) -0.38014(16) 0.11766(9) 0.0347(3) Uani 1 1 d .
H5A H 0.0450 -0.4282 0.0701 0.042 Uiso 1 1 calc R
H5B H 0.0997 -0.3360 0.1366 0.042 Uiso 1 1 calc R
H5C H 0.0013 -0.3117 0.1080 0.042 Uiso 1 1 calc R
C6 C -0.05026(10) -0.56026(18) 0.14460(9) 0.0383(4) Uani 1 1 d .
H6A H -0.0475 -0.6022 0.0961 0.046 Uiso 1 1 calc R
H6B H -0.0980 -0.4984 0.1360 0.046 Uiso 1 1 calc R
H6C H -0.0569 -0.6307 0.1808 0.046 Uiso 1 1 calc R
C10 C -0.00775(10) -0.44417(16) 0.37794(8) 0.0338(3) Uani 1 1 d .
H10A H -0.0155 -0.3462 0.3854 0.041 Uiso 1 1 calc R
H10B H 0.0484 -0.4698 0.4085 0.041 Uiso 1 1 calc R
C11 C -0.07300(9) -0.52263(15) 0.40586(8) 0.0311(3) Uani 1 1 d .
C12 C -0.14732(11) -0.46205(19) 0.40968(11) 0.0464(4) Uani 1 1 d .
H12 H -0.1582 -0.3714 0.3927 0.056 Uiso 1 1 calc R
C13 C -0.20628(12) -0.5314(2) 0.43795(11) 0.0530(5) Uani 1 1 d .
H13 H -0.2572 -0.4885 0.4399 0.064 Uiso 1 1 calc R
C14 C -0.19102(11) -0.6619(2) 0.46307(10) 0.0460(4) Uani 1 1 d .
H14 H -0.2313 -0.7097 0.4824 0.055 Uiso 1 1 calc R
C15 C -0.11690(11) -0.72376(18) 0.46025(10) 0.0445(4) Uani 1 1 d .
H15 H -0.1061 -0.8140 0.4780 0.053 Uiso 1 1 calc R
C16 C -0.05799(10) -0.65458(16) 0.43149(9) 0.0367(3) Uani 1 1 d .
H16 H -0.0073 -0.6979 0.4294 0.044 Uiso 1 1 calc R
C21 C 0.06010(8) -0.06476(14) 0.19489(8) 0.0251(3) Uani 1 1 d .
C22 C 0.00020(8) 0.01712(14) 0.14782(8) 0.0278(3) Uani 1 1 d .
C23 C 0.01316(9) 0.08837(14) 0.08568(8) 0.0305(3) Uani 1 1 d .
C24 C 0.08933(10) 0.08376(15) 0.06781(8) 0.0320(3) Uani 1 1 d .
C25 C 0.15157(9) 0.00618(15) 0.11242(8) 0.0300(3) Uani 1 1 d .
C26 C 0.13577(8) -0.06492(14) 0.17298(8) 0.0267(3) Uani 1 1 d .
C31 C -0.03944(8) -0.13201(14) 0.29284(8) 0.0271(3) Uani 1 1 d .
C32 C -0.06177(9) -0.08317(15) 0.35738(9) 0.0329(3) Uani 1 1 d .
C33 C -0.14242(11) -0.08828(17) 0.36761(10) 0.0416(4) Uani 1 1 d .
C34 C -0.20482(10) -0.14740(18) 0.31329(11) 0.0441(4) Uani 1 1 d .
C35 C -0.18671(9) -0.20221(17) 0.24949(10) 0.0386(4) Uani 1 1 d .
C36 C -0.10629(8) -0.19129(15) 0.24053(8) 0.0304(3) Uani 1 1 d .
C41 C 0.12346(8) -0.04278(14) 0.33920(8) 0.0257(3) Uani 1 1 d .
C42 C 0.20135(8) -0.08057(14) 0.38389(8) 0.0268(3) Uani 1 1 d .
C43 C 0.25530(8) 0.00630(16) 0.43290(8) 0.0310(3) Uani 1 1 d .
C44 C 0.23438(9) 0.13978(16) 0.43748(9) 0.0346(3) Uani 1 1 d .
C45 C 0.15926(9) 0.18490(15) 0.39268(9) 0.0335(3) Uani 1 1 d .
C46 C 0.10699(8) 0.09454(15) 0.34583(8) 0.0288(3) Uani 1 1 d .
B B 0.05511(9) -0.13650(16) 0.27700(9) 0.0244(3) Uani 1 1 d .

loop_
_atom_site_aniso_label
_atom_site_aniso_U_11
_atom_site_aniso_U_22
_atom_site_aniso_U_33
_atom_site_aniso_U_23
_atom_site_aniso_U_13
_atom_site_aniso_U_12
F22 0.0266(4) 0.0450(5) 0.0436(5) 0.0066(4) 0.0086(4) 0.0090(4)
F23 0.0474(5) 0.0369(5) 0.0366(5) 0.0060(4) -0.0010(4) 0.0105(4)
F24 0.0607(6) 0.0447(6) 0.0339(5) 0.0117(4) 0.0150(4) -0.0052(5)
F25 0.0388(5) 0.0470(6) 0.0465(5) 0.0043(4) 0.0244(4) -0.0034(4)
F26 0.0223(4) 0.0417(5) 0.0379(5) 0.0084(4) 0.0077(3) 0.0028(3)
F32 0.0520(6) 0.0491(6) 0.0369(5) -0.0127(4) 0.0213(4) -0.0124(4)
F33 0.0761(8) 0.0550(7) 0.0786(8) -0.0176(6) 0.0603(7) -0.0090(6)
F34 0.0344(5) 0.0832(9) 0.1052(10) 0.0031(7) 0.0417(6) 0.0029(5)
F35 0.0264(5) 0.0813(8) 0.0583(7) 0.0065(6) -0.0008(4) -0.0126(5)
F36 0.0299(4) 0.0479(5) 0.0319(5) -0.0053(4) 0.0054(3) -0.0035(4)
F42 0.0286(4) 0.0319(5) 0.0381(5) 0.0010(4) 0.0016(3) 0.0019(3)
F43 0.0298(4) 0.0527(6) 0.0368(5) 0.0009(4) -0.0039(4) -0.0051(4)
F44 0.0440(5) 0.0501(6) 0.0566(6) -0.0192(5) -0.0003(5) -0.0157(4)
F45 0.0446(5) 0.0306(5) 0.0678(7) -0.0140(5) 0.0132(5) -0.0040(4)
F46 0.0298(4) 0.0325(5) 0.0430(5) -0.0014(4) 0.0051(4) 0.0033(3)
N 0.0314(6) 0.0324(7) 0.0264(6) -0.0040(5) 0.0101(5) -0.0080(5)
C1 0.0216(6) 0.0280(7) 0.0261(7) 0.0011(6) 0.0052(5) 0.0027(5)
C2 0.0230(6) 0.0284(7) 0.0251(7) -0.0001(5) 0.0063(5) -0.0020(5)
C3 0.0263(7) 0.0304(7) 0.0275(7) -0.0029(6) 0.0090(5) -0.0015(5)
C4 0.0378(8) 0.0366(9) 0.0401(9) -0.0012(7) 0.0138(7) 0.0067(7)
C5 0.0411(8) 0.0379(9) 0.0283(8) -0.0010(6) 0.0145(6) 0.0011(6)
C6 0.0359(8) 0.0458(10) 0.0336(8) -0.0113(7) 0.0094(6) -0.0099(7)
C10 0.0431(8) 0.0347(8) 0.0258(7) -0.0030(6) 0.0124(6) -0.0078(6)
C11 0.0391(8) 0.0335(8) 0.0232(7) -0.0010(6) 0.0123(6) -0.0032(6)
C12 0.0528(10) 0.0414(10) 0.0510(11) 0.0108(8) 0.0240(8) 0.0101(8)
C13 0.0449(10) 0.0664(13) 0.0556(12) 0.0055(10) 0.0276(9) 0.0064(9)
C14 0.0501(10) 0.0583(12) 0.0341(9) -0.0001(8) 0.0190(7) -0.0172(8)
C15 0.0599(11) 0.0356(9) 0.0384(9) 0.0034(7) 0.0129(8) -0.0098(8)
C16 0.0410(8) 0.0325(8) 0.0383(9) -0.0014(7) 0.0128(7) 0.0000(6)
C21 0.0242(6) 0.0263(7) 0.0246(7) -0.0034(5) 0.0055(5) -0.0026(5)
C22 0.0249(6) 0.0287(7) 0.0292(7) -0.0045(6) 0.0054(5) 0.0000(5)
C23 0.0371(8) 0.0243(7) 0.0262(7) -0.0017(6) 0.0002(6) 0.0026(6)
C24 0.0439(8) 0.0280(8) 0.0244(7) 0.0003(6) 0.0091(6) -0.0062(6)
C25 0.0317(7) 0.0308(8) 0.0301(8) -0.0044(6) 0.0125(6) -0.0056(6)
C26 0.0247(6) 0.0265(7) 0.0279(7) -0.0007(6) 0.0044(5) -0.0008(5)
C31 0.0250(6) 0.0273(7) 0.0309(7) 0.0026(6) 0.0102(5) 0.0020(5)
C32 0.0351(7) 0.0292(8) 0.0380(8) -0.0013(6) 0.0159(6) -0.0018(6)
C33 0.0487(9) 0.0323(8) 0.0555(10) 0.0004(7) 0.0354(8) 0.0033(7)
C34 0.0276(7) 0.0438(10) 0.0686(12) 0.0092(9) 0.0265(8) 0.0050(7)
C35 0.0234(7) 0.0426(9) 0.0482(10) 0.0093(7) 0.0058(6) 0.0004(6)
C36 0.0256(7) 0.0345(8) 0.0319(8) 0.0030(6) 0.0086(6) 0.0021(6)
C41 0.0252(6) 0.0305(7) 0.0231(7) -0.0004(5) 0.0093(5) -0.0032(5)
C42 0.0273(7) 0.0292(7) 0.0253(7) 0.0012(6) 0.0090(5) -0.0022(5)
C43 0.0239(7) 0.0426(9) 0.0259(7) 0.0009(6) 0.0049(5) -0.0045(6)
C44 0.0316(7) 0.0398(9) 0.0326(8) -0.0101(7) 0.0085(6) -0.0128(6)
C45 0.0359(8) 0.0286(8) 0.0395(9) -0.0049(6) 0.0159(6) -0.0040(6)
C46 0.0251(7) 0.0328(8) 0.0294(7) 0.0005(6) 0.0086(5) -0.0014(5)
B 0.0207(7) 0.0281(8) 0.0249(8) -0.0012(6) 0.0063(6) -0.0002(6)

loop_
_atom_type_symbol
_atom_type_description
_atom_type_scat_dispersion_real
_atom_type_scat_dispersion_imag
_atom_type_scat_source
C C 0.0033 0.0016 'International Tables Vol C Tables 4.2.6.8 and 6.1.1.4'
H H 0.0000 0.0000 'International Tables Vol C Tables 4.2.6.8 and 6.1.1.4'
B B 0.0013 0.0007 'International Tables Vol C Tables 4.2.6.8 and 6.1.1.4'
N N 0.0061 0.0033 'International Tables Vol C Tables 4.2.6.8 and 6.1.1.4'
F F 0.0171 0.0103 'International Tables Vol C Tables 4.2.6.8 and 6.1.1.4'

loop_
_geom_angle_atom_site_label_1
_geom_angle_atom_site_label_2
_geom_angle_atom_site_label_3
_geom_angle
C1 N C10 126.69(12)
N C1 C2 119.53(12)
N C1 C3 117.23(12)
C2 C1 C3 122.69(12)
C1 C2 B 121.64(11)
C1 C3 C5 112.84(12)
C1 C3 C6 112.38(12)
C5 C3 C6 109.46(12)
C1 C3 C4 104.53(11)
C5 C3 C4 108.58(12)
C6 C3 C4 108.82(13)
N C10 C11 111.61(12)
C12 C11 C16 118.64(14)
C12 C11 C10 120.60(15)
C16 C11 C10 120.69(14)
C11 C12 C13 121.11(17)
C14 C13 C12 119.89(17)
C13 C14 C15 119.85(16)
C14 C15 C16 120.30(16)
C11 C16 C15 120.22(15)
C22 C21 C26 112.20(13)
C22 C21 B 127.45(12)
C26 C21 B 119.57(12)
F22 C22 C23 114.85(12)
F22 C22 C21 120.98(13)
C23 C22 C21 124.16(13)
F23 C23 C24 119.50(13)
F23 C23 C22 120.15(13)
C24 C23 C22 120.35(13)
F24 C24 C23 120.90(13)
F24 C24 C25 120.57(14)
C23 C24 C25 118.53(13)
F25 C25 C24 120.06(13)
F25 C25 C26 120.59(13)
C24 C25 C26 119.35(13)
F26 C26 C25 115.18(12)
F26 C26 C21 119.40(12)
C25 C26 C21 125.40(13)
C32 C31 C36 112.62(12)
C32 C31 B 127.47(12)
C36 C31 B 119.72(12)
F32 C32 C33 114.81(14)
F32 C32 C31 121.29(13)
C33 C32 C31 123.89(15)
F33 C33 C34 119.74(14)
F33 C33 C32 120.26(16)
C34 C33 C32 119.92(15)
F34 C34 C33 120.38(16)
F34 C34 C35 120.17(16)
C33 C34 C35 119.37(14)
F35 C35 C34 120.28(14)
F35 C35 C36 120.91(15)
C34 C35 C36 118.78(15)
F36 C36 C35 115.65(13)
F36 C36 C31 119.01(12)
C35 C36 C31 125.34(14)
C42 C41 C46 112.53(12)
C42 C41 B 128.31(12)
C46 C41 B 118.98(12)
F42 C42 C43 114.20(12)
F42 C42 C41 121.62(12)
C43 C42 C41 124.18(14)
F43 C43 C44 120.20(13)
F43 C43 C42 119.72(14)
C44 C43 C42 120.08(13)
F44 C44 C43 120.56(14)
F44 C44 C45 120.79(14)
C43 C44 C45 118.65(13)
F45 C45 C46 120.64(14)
F45 C45 C44 120.05(13)
C46 C45 C44 119.29(14)
F46 C46 C45 115.48(13)
F46 C46 C41 119.31(12)
C45 C46 C41 125.21(13)
C31 B C21 113.39(11)
C31 B C41 112.40(11)
C21 B C41 101.01(10)
C31 B C2 107.50(11)
C21 B C2 113.76(11)
C41 B C2 108.69(10)

loop_
_geom_bond_atom_site_label_1
_geom_bond_atom_site_label_2
_geom_bond_distance
F22 C22 1.3548(16)
F23 C23 1.3499(16)
F24 C24 1.3433(17)
F25 C25 1.3469(16)
F26 C26 1.3612(15)
F32 C32 1.3520(18)
F33 C33 1.3470(19)
F34 C34 1.3479(17)
F35 C35 1.3440(19)
F36 C36 1.3575(17)
F42 C42 1.3552(17)
F43 C43 1.3491(16)
F44 C44 1.3440(17)
F45 C45 1.3481(18)
F46 C46 1.3618(16)
N C1 1.3048(18)
N C10 1.4888(18)
C1 C2 1.4750(19)
C1 C3 1.5302(19)
C2 B 1.715(2)
C3 C5 1.532(2)
C3 C6 1.5404(19)
C3 C4 1.551(2)
C10 C11 1.512(2)
C11 C12 1.384(2)
C11 C16 1.386(2)
C12 C13 1.387(3)
C13 C14 1.371(3)
C14 C15 1.381(3)
C15 C16 1.391(2)
C21 C22 1.3953(19)
C21 C26 1.4013(19)
C21 B 1.665(2)
C22 C23 1.386(2)
C23 C24 1.375(2)
C24 C25 1.375(2)
C25 C26 1.378(2)
C31 C32 1.393(2)
C31 C36 1.395(2)
C31 B 1.6569(19)
C32 C33 1.391(2)
C33 C34 1.369(3)
C34 C35 1.372(3)
C35 C36 1.382(2)
C41 C42 1.3931(19)
C41 C46 1.396(2)
C41 B 1.667(2)
C42 C43 1.390(2)
C43 C44 1.372(2)
C44 C45 1.380(2)
C45 C46 1.380(2)

loop_
_geom_torsion_atom_site_label_1
_geom_torsion_atom_site_label_2
_geom_torsion_atom_site_label_3
_geom_torsion_atom_site_label_4
_geom_torsion
C10 N C1 C2 -6.6(2)
C10 N C1 C3 165.19(13)
N C1 C2 B -89.53(16)
C3 C1 C2 B 99.19(15)
N C1 C3 C5 151.66(13)
C2 C1 C3 C5 -36.88(18)
N C1 C3 C6 27.30(18)
C2 C1 C3 C6 -161.24(13)
N C1 C3 C4 -90.54(14)
C2 C1 C3 C4 80.92(15)
C1 N C10 C11 176.32(14)
N C10 C11 C12 -97.30(18)
N C10 C11 C16 85.74(17)
C16 C11 C12 C13 -0.5(3)
C10 C11 C12 C13 -177.50(17)
C11 C12 C13 C14 0.4(3)
C12 C13 C14 C15 0.1(3)
C13 C14 C15 C16 -0.5(3)
C12 C11 C16 C15 0.1(2)
C10 C11 C16 C15 177.10(15)
C14 C15 C16 C11 0.4(2)
C26 C21 C22 F22 -177.46(12)
B C21 C22 F22 -7.8(2)
C26 C21 C22 C23 1.1(2)
B C21 C22 C23 170.80(13)
F22 C22 C23 F23 -2.89(19)
C21 C22 C23 F23 178.48(13)
F22 C22 C23 C24 177.17(12)
C21 C22 C23 C24 -1.5(2)
F23 C23 C24 F24 -0.1(2)
C22 C23 C24 F24 179.84(13)
F23 C23 C24 C25 -179.33(13)
C22 C23 C24 C25 0.6(2)
F24 C24 C25 F25 1.2(2)
C23 C24 C25 F25 -179.59(13)
F24 C24 C25 C26 -178.79(13)
C23 C24 C25 C26 0.4(2)
F25 C25 C26 F26 0.69(19)
C24 C25 C26 F26 -179.33(12)
F25 C25 C26 C21 179.24(13)
C24 C25 C26 C21 -0.8(2)
C22 C21 C26 F26 178.52(12)
B C21 C26 F26 7.91(19)
C22 C21 C26 C25 0.0(2)
B C21 C26 C25 -170.59(13)
C36 C31 C32 F32 176.63(13)
B C31 C32 F32 1.7(2)
C36 C31 C32 C33 -2.2(2)
B C31 C32 C33 -177.16(14)
F32 C32 C33 F33 -0.3(2)
C31 C32 C33 F33 178.54(14)
F32 C32 C33 C34 -176.97(15)
C31 C32 C33 C34 1.9(3)
F33 C33 C34 F34 0.9(3)
C32 C33 C34 F34 177.52(15)
F33 C33 C34 C35 -176.04(15)
C32 C33 C34 C35 0.6(3)
F34 C34 C35 F35 -1.4(2)
C33 C34 C35 F35 175.50(15)
F34 C34 C35 C36 -179.45(15)
C33 C34 C35 C36 -2.5(2)
F35 C35 C36 F36 3.6(2)
C34 C35 C36 F36 -178.35(14)
F35 C35 C36 C31 -175.78(14)
C34 C35 C36 C31 2.2(2)
C32 C31 C36 F36 -179.30(13)
B C31 C36 F36 -3.9(2)
C32 C31 C36 C35 0.1(2)
B C31 C36 C35 175.51(14)
C46 C41 C42 F42 -175.74(12)
B C41 C42 F42 -0.8(2)
C46 C41 C42 C43 3.2(2)
B C41 C42 C43 178.13(13)
F42 C42 C43 F43 -3.75(19)
C41 C42 C43 F43 177.23(13)
F42 C42 C43 C44 176.65(13)
C41 C42 C43 C44 -2.4(2)
F43 C43 C44 F44 -0.1(2)
C42 C43 C44 F44 179.46(13)
F43 C43 C44 C45 -179.60(14)
C42 C43 C44 C45 0.0(2)
F44 C44 C45 F45 0.2(2)
C43 C44 C45 F45 179.65(14)
F44 C44 C45 C46 -178.33(14)
C43 C44 C45 C46 1.1(2)
F45 C45 C46 F46 0.2(2)
C44 C45 C46 F46 178.75(13)
F45 C45 C46 C41 -178.56(13)
C44 C45 C46 C41 0.0(2)
C42 C41 C46 F46 179.24(12)
B C41 C46 F46 3.79(19)
C42 C41 C46 C45 -2.0(2)
B C41 C46 C45 -177.46(13)
C32 C31 B C21 -126.97(15)
C36 C31 B C21 58.37(17)
C32 C31 B C41 -13.2(2)
C36 C31 B C41 172.16(13)
C32 C31 B C2 106.40(16)
C36 C31 B C2 -68.27(16)
C22 C21 B C31 12.9(2)
C26 C21 B C31 -178.06(12)
C22 C21 B C41 -107.58(15)
C26 C21 B C41 61.46(15)
C22 C21 B C2 136.16(14)
C26 C21 B C2 -54.81(16)
C42 C41 B C31 128.12(14)
C46 C41 B C31 -57.25(16)
C42 C41 B C21 -110.70(15)
C46 C41 B C21 63.93(15)
C42 C41 B C2 9.25(18)
C46 C41 B C2 -176.12(12)
C1 C2 B C31 41.74(16)
C1 C2 B C21 -84.68(15)
C1 C2 B C41 163.64(12)
